data_1543735
loop_
_publ_author_name
'Zheng, Min'
'Wu, Feng'
'Chen, Kai'
'Zhu, Shifa'

_publ_section_title
;
 Styrene as 4\p-Component in Zn(II)-Catalyzed Intermolecular
 Diels-Alder/Ene Tandem Reaction.
;
_journal_issue 15
_journal_name_full 'Organic letters'
_journal_page_first 3554
_journal_page_last 3557
_journal_paper_doi 10.1021/acs.orglett.6b01511
_journal_volume 18
_journal_year 2016
_chemical_formula_sum 'C26 H18 O2'
_chemical_formula_weight 362.40
_chemical_name_systematic
; 
 ? 
;
_space_group_crystal_system monoclinic
_space_group_IT_number 14
_space_group_name_Hall '-P 2ybc'
_space_group_name_H-M_alt 'P 1 21/c 1'
_symmetry_space_group_name_Hall '-P 2ybc'
_symmetry_space_group_name_H-M 'P 1 21/c 1'
_atom_sites_solution_hydrogens geom
_audit_creation_method SHELXL-2013
_cell_angle_alpha 90
_cell_angle_beta 98.712(3)
_cell_angle_gamma 90
_cell_formula_units_Z 4
_cell_length_a 10.5123(15)
_cell_length_b 6.9425(10)
_cell_length_c 26.301(4)
_cell_measurement_reflns_used 1950
_cell_measurement_temperature 293(2)
_cell_measurement_theta_max 44.621
_cell_measurement_theta_min 4.633
_cell_volume 1897.3(5)
_computing_cell_refinement 'Bruker SMART'
_computing_data_collection 'Bruker SMART'
_computing_data_reduction 'Bruker SHELXTL'
_computing_molecular_graphics 'Bruker SHELXTL'
_computing_publication_material 'Bruker SHELXTL'
_computing_structure_refinement 'SHELXL-2013 (Sheldrick, 2013)'
_computing_structure_solution 'Bruker SHELXTL'
_diffrn_ambient_temperature 293(2)
_diffrn_measured_fraction_theta_full 0.999
_diffrn_measured_fraction_theta_max 0.999
_diffrn_measurement_device_type 'CCD area detector'
_diffrn_measurement_method 'phi and omega scans'
_diffrn_radiation_type MoK\a
_diffrn_radiation_wavelength 0.71073
_diffrn_reflns_av_R_equivalents 0.0352
_diffrn_reflns_av_unetI/netI 0.0390
_diffrn_reflns_Laue_measured_fraction_full 0.999
_diffrn_reflns_Laue_measured_fraction_max 0.999
_diffrn_reflns_limit_h_max 12
_diffrn_reflns_limit_h_min -10
_diffrn_reflns_limit_k_max 8
_diffrn_reflns_limit_k_min -8
_diffrn_reflns_limit_l_max 28
_diffrn_reflns_limit_l_min -32
_diffrn_reflns_number 10948
_diffrn_reflns_point_group_measured_fraction_full 0.999
_diffrn_reflns_point_group_measured_fraction_max 0.999
_diffrn_reflns_theta_full 25.242
_diffrn_reflns_theta_max 25.994
_diffrn_reflns_theta_min 1.960
_exptl_absorpt_coefficient_mu 0.079
_exptl_absorpt_correction_T_max 0.7456
_exptl_absorpt_correction_T_min 0.6721
_exptl_absorpt_correction_type multi-scan
_exptl_absorpt_process_details sadabs
_exptl_crystal_colour colorless
_exptl_crystal_density_diffrn 1.269
_exptl_crystal_description prismatic
_exptl_crystal_F_000 760
_exptl_crystal_size_max 0.210
_exptl_crystal_size_mid 0.170
_exptl_crystal_size_min 0.130
_refine_diff_density_max 0.149
_refine_diff_density_min -0.147
_refine_diff_density_rms 0.030
_refine_ls_extinction_method none
_refine_ls_goodness_of_fit_ref 1.042
_refine_ls_hydrogen_treatment constr
_refine_ls_matrix_type full
_refine_ls_number_parameters 253
_refine_ls_number_reflns 3744
_refine_ls_number_restraints 0
_refine_ls_restrained_S_all 1.042
_refine_ls_R_factor_all 0.0690
_refine_ls_R_factor_gt 0.0440
_refine_ls_shift/su_max 0.001
_refine_ls_shift/su_mean 0.000
_refine_ls_structure_factor_coef Fsqd
_refine_ls_weighting_details 'w=1/[\s^2^(Fo^2^)+(0.0529P)^2^+0.1231P] where P=(Fo^2^+2Fc^2^)/3'
_refine_ls_weighting_scheme calc
_refine_ls_wR_factor_gt 0.1065
_refine_ls_wR_factor_ref 0.1179
_reflns_Friedel_coverage 0.000
_reflns_number_gt 2531
_reflns_number_total 3744
_reflns_threshold_expression 'I > 2\s(I)'
_cod_data_source_file ol6b01511_si_002.cif
_cod_data_source_block cd15277
_cod_depositor_comments 'Adding full bibliography for 1543735.cif.'
_cod_original_cell_volume 1897.4(5)
_cod_database_code 1543735
_shelx_space_group_comment
; 
The symmetry employed for this shelxl refinement is uniquely defined 
by the following loop, which should always be used as a source of 
symmetry information in preference to the above space-group names. 
They are only intended as comments. 
;
_shelx_estimated_absorpt_t_min 0.984
_shelx_estimated_absorpt_t_max 0.990
_shelxl_version_number 2013-4

loop_
_space_group_symop_operation_xyz
'x, y, z'
'-x, y+1/2, -z+1/2'
'-x, -y, -z'
'x, -y-1/2, z-1/2'

loop_
_atom_site_label
_atom_site_type_symbol
_atom_site_fract_x
_atom_site_fract_y
_atom_site_fract_z
_atom_site_U_iso_or_equiv
_atom_site_adp_type
_atom_site_occupancy
_atom_site_site_symmetry_order
_atom_site_calc_flag
_atom_site_refinement_flags_posn
_atom_site_refinement_flags_adp
O1 O 0.10063(13) -0.1612(2) 0.95774(4) 0.0846(5) Uani 1 1 d . .
O2 O 0.41899(12) 0.3332(2) 0.77127(5) 0.0867(5) Uani 1 1 d . .
C1 C 0.10409(16) -0.3359(2) 1.05300(6) 0.0530(4) Uani 1 1 d . .
H1 H 0.0281 -0.3458 1.0299 0.064 Uiso 1 1 calc R U
C2 C 0.11989(18) -0.4438(3) 1.09699(7) 0.0641(5) Uani 1 1 d . .
H2 H 0.0545 -0.5256 1.1039 0.077 Uiso 1 1 calc R U
C3 C 0.23212(19) -0.4313(3) 1.13088(7) 0.0654(5) Uani 1 1 d . .
H3 H 0.2427 -0.5043 1.1609 0.079 Uiso 1 1 calc R U
C4 C 0.32887(18) -0.3117(3) 1.12074(6) 0.0581(5) Uani 1 1 d . .
H4 H 0.4053 -0.3049 1.1437 0.070 Uiso 1 1 calc R U
C5 C 0.31337(16) -0.2020(2) 1.07685(6) 0.0503(4) Uani 1 1 d . .
H5 H 0.3791 -0.1206 1.0702 0.060 Uiso 1 1 calc R U
C6 C 0.19968(14) -0.2123(2) 1.04247(5) 0.0437(4) Uani 1 1 d . .
C7 C 0.17639(15) -0.1020(3) 0.99341(5) 0.0499(4) Uani 1 1 d . .
C8 C 0.24376(14) 0.0846(2) 0.98811(5) 0.0461(4) Uani 1 1 d . .
C9 C 0.26345(18) 0.2064(3) 1.02666(6) 0.0635(5) Uani 1 1 d . .
H9A H 0.2931 0.3301 1.0215 0.076 Uiso 1 1 calc R U
H9B H 0.2478 0.1690 1.0591 0.076 Uiso 1 1 calc R U
C10 C 0.26767(14) 0.1390(2) 0.93574(5) 0.0427(4) Uani 1 1 d . .
C11 C 0.22127(16) 0.3084(3) 0.91488(6) 0.0529(4) Uani 1 1 d . .
H11 H 0.1799 0.3924 0.9345 0.063 Uiso 1 1 calc R U
C12 C 0.23430(16) 0.3593(3) 0.86454(6) 0.0556(5) Uani 1 1 d . .
H12 H 0.1999 0.4752 0.8511 0.067 Uiso 1 1 calc R U
C13 C 0.29632(15) 0.2426(3) 0.83504(6) 0.0485(4) Uani 1 1 d . .
C14 C 0.34961(14) 0.0662(2) 0.85510(5) 0.0438(4) Uani 1 1 d . .
C15 C 0.33534(13) 0.0133(2) 0.90621(5) 0.0415(4) Uani 1 1 d . .
C16 C 0.39005(15) -0.1609(3) 0.92558(6) 0.0517(4) Uani 1 1 d . .
H16 H 0.3844 -0.1955 0.9593 0.062 Uiso 1 1 calc R U
C17 C 0.45098(18) -0.2800(3) 0.89640(7) 0.0653(5) Uani 1 1 d . .
H17 H 0.4854 -0.3957 0.9101 0.078 Uiso 1 1 calc R U
C18 C 0.46233(19) -0.2302(3) 0.84607(7) 0.0678(5) Uani 1 1 d . .
H18 H 0.5036 -0.3133 0.8261 0.081 Uiso 1 1 calc R U
C19 C 0.41388(16) -0.0623(3) 0.82613(6) 0.0569(5) Uani 1 1 d . .
H19 H 0.4230 -0.0304 0.7925 0.068 Uiso 1 1 calc R U
C20 C 0.31201(17) 0.3068(3) 0.78182(6) 0.0552(5) Uani 1 1 d . .
C21 C 0.19542(16) 0.3343(2) 0.74322(5) 0.0462(4) Uani 1 1 d . .
C22 C 0.20694(19) 0.4224(3) 0.69682(6) 0.0588(5) Uani 1 1 d . .
H22 H 0.2863 0.4700 0.6911 0.071 Uiso 1 1 calc R U
C23 C 0.1021(2) 0.4396(3) 0.65953(6) 0.0677(6) Uani 1 1 d . .
H23 H 0.1104 0.5000 0.6286 0.081 Uiso 1 1 calc R U
C24 C -0.0146(2) 0.3689(3) 0.66713(6) 0.0650(5) Uani 1 1 d . .
H24 H -0.0850 0.3788 0.6412 0.078 Uiso 1 1 calc R U
C25 C -0.02838(19) 0.2834(3) 0.71287(7) 0.0641(5) Uani 1 1 d . .
H25 H -0.1082 0.2365 0.7182 0.077 Uiso 1 1 calc R U
C26 C 0.07634(17) 0.2672(2) 0.75092(6) 0.0555(5) Uani 1 1 d . .
H26 H 0.0667 0.2104 0.7821 0.067 Uiso 1 1 calc R U

loop_
_atom_site_aniso_label
_atom_site_aniso_U_11
_atom_site_aniso_U_22
_atom_site_aniso_U_33
_atom_site_aniso_U_23
_atom_site_aniso_U_13
_atom_site_aniso_U_12
O1 0.0817(10) 0.1268(13) 0.0405(6) 0.0083(7) -0.0065(6) -0.0497(9)
O2 0.0579(9) 0.1465(15) 0.0592(8) 0.0291(8) 0.0201(7) -0.0077(8)
C1 0.0456(10) 0.0589(11) 0.0544(10) 0.0020(8) 0.0075(8) -0.0064(8)
C2 0.0584(12) 0.0619(13) 0.0729(12) 0.0173(10) 0.0134(10) -0.0074(9)
C3 0.0772(14) 0.0591(12) 0.0599(11) 0.0177(9) 0.0103(10) 0.0089(11)
C4 0.0552(11) 0.0603(12) 0.0554(10) 0.0056(9) -0.0032(8) 0.0053(9)
C5 0.0463(10) 0.0554(11) 0.0484(9) 0.0021(8) 0.0049(7) -0.0041(8)
C6 0.0417(9) 0.0518(10) 0.0389(8) -0.0030(7) 0.0097(7) -0.0024(7)
C7 0.0442(9) 0.0724(12) 0.0335(8) -0.0009(8) 0.0068(7) -0.0082(9)
C8 0.0430(9) 0.0612(11) 0.0336(8) 0.0036(7) 0.0044(7) 0.0007(8)
C9 0.0867(14) 0.0650(13) 0.0393(9) 0.0042(9) 0.0108(9) -0.0001(10)
C10 0.0358(8) 0.0571(11) 0.0348(8) 0.0039(7) 0.0041(6) -0.0013(7)
C11 0.0521(10) 0.0647(12) 0.0437(9) 0.0054(8) 0.0127(7) 0.0129(9)
C12 0.0542(10) 0.0648(12) 0.0484(9) 0.0174(8) 0.0099(8) 0.0137(9)
C13 0.0393(9) 0.0683(12) 0.0380(8) 0.0095(8) 0.0063(7) -0.0006(8)
C14 0.0335(8) 0.0612(11) 0.0373(8) 0.0008(7) 0.0072(6) -0.0054(7)
C15 0.0318(8) 0.0545(10) 0.0375(8) 0.0028(7) 0.0030(6) -0.0041(7)
C16 0.0472(10) 0.0576(12) 0.0505(9) 0.0069(8) 0.0076(8) 0.0019(8)
C17 0.0628(12) 0.0583(12) 0.0765(13) 0.0039(10) 0.0157(10) 0.0090(10)
C18 0.0674(13) 0.0696(14) 0.0710(12) -0.0099(11) 0.0253(10) 0.0078(11)
C19 0.0533(11) 0.0729(14) 0.0476(9) -0.0043(9) 0.0174(8) -0.0029(9)
C20 0.0558(11) 0.0709(13) 0.0407(9) 0.0085(8) 0.0131(8) -0.0034(9)
C21 0.0589(10) 0.0450(10) 0.0355(8) 0.0036(7) 0.0094(7) 0.0009(8)
C22 0.0706(12) 0.0670(12) 0.0422(9) 0.0120(8) 0.0192(8) 0.0100(10)
C23 0.0908(15) 0.0770(14) 0.0365(9) 0.0128(9) 0.0136(10) 0.0269(12)
C24 0.0805(14) 0.0660(13) 0.0433(10) -0.0076(9) -0.0076(9) 0.0182(11)
C25 0.0667(12) 0.0585(12) 0.0621(11) -0.0009(9) -0.0060(9) -0.0102(10)
C26 0.0670(12) 0.0514(11) 0.0461(9) 0.0105(8) 0.0018(8) -0.0090(9)

loop_
_atom_type_symbol
_atom_type_description
_atom_type_scat_dispersion_real
_atom_type_scat_dispersion_imag
_atom_type_scat_source
C C 0.0033 0.0016 'International Tables Vol C Tables 4.2.6.8 and 6.1.1.4'
H H 0.0000 0.0000 'International Tables Vol C Tables 4.2.6.8 and 6.1.1.4'
O O 0.0106 0.0060 'International Tables Vol C Tables 4.2.6.8 and 6.1.1.4'

loop_
_geom_angle_atom_site_label_1
_geom_angle_atom_site_label_2
_geom_angle_atom_site_label_3
_geom_angle
C2 C1 C6 120.75(16)
C2 C1 H1 119.6
C6 C1 H1 119.6
C1 C2 C3 119.90(17)
C1 C2 H2 120.1
C3 C2 H2 120.1
C2 C3 C4 120.22(17)
C2 C3 H3 119.9
C4 C3 H3 119.9
C3 C4 C5 120.21(17)
C3 C4 H4 119.9
C5 C4 H4 119.9
C4 C5 C6 120.04(16)
C4 C5 H5 120.0
C6 C5 H5 120.0
C1 C6 C5 118.87(15)
C1 C6 C7 117.67(14)
C5 C6 C7 123.42(14)
O1 C7 C6 120.06(16)
O1 C7 C8 119.30(14)
C6 C7 C8 120.63(13)
C9 C8 C10 121.57(16)
C9 C8 C7 120.56(14)
C10 C8 C7 117.14(13)
C8 C9 H9A 120.0
C8 C9 H9B 120.0
H9A C9 H9B 120.0
C11 C10 C15 119.21(13)
C11 C10 C8 119.61(14)
C15 C10 C8 121.15(14)
C10 C11 C12 121.46(16)
C10 C11 H11 119.3
C12 C11 H11 119.3
C13 C12 C11 121.05(16)
C13 C12 H12 119.5
C11 C12 H12 119.5
C12 C13 C14 120.11(14)
C12 C13 C20 119.10(16)
C14 C13 C20 120.75(15)
C19 C14 C13 122.77(14)
C19 C14 C15 118.32(16)
C13 C14 C15 118.90(14)
C16 C15 C14 118.04(14)
C16 C15 C10 122.73(13)
C14 C15 C10 119.23(15)
C17 C16 C15 121.64(16)
C17 C16 H16 119.2
C15 C16 H16 119.2
C16 C17 C18 120.26(18)
C16 C17 H17 119.9
C18 C17 H17 119.9
C19 C18 C17 120.28(18)
C19 C18 H18 119.9
C17 C18 H18 119.9
C18 C19 C14 121.43(16)
C18 C19 H19 119.3
C14 C19 H19 119.3
O2 C20 C21 121.59(14)
O2 C20 C13 119.66(15)
C21 C20 C13 118.75(14)
C26 C21 C22 118.72(16)
C26 C21 C20 122.10(14)
C22 C21 C20 119.12(16)
C23 C22 C21 120.15(18)
C23 C22 H22 119.9
C21 C22 H22 119.9
C24 C23 C22 120.63(17)
C24 C23 H23 119.7
C22 C23 H23 119.7
C23 C24 C25 120.14(17)
C23 C24 H24 119.9
C25 C24 H24 119.9
C24 C25 C26 119.70(19)
C24 C25 H25 120.2
C26 C25 H25 120.2
C25 C26 C21 120.64(16)
C25 C26 H26 119.7
C21 C26 H26 119.7

loop_
_geom_bond_atom_site_label_1
_geom_bond_atom_site_label_2
_geom_bond_distance
O1 C7 1.2073(18)
O2 C20 1.212(2)
C1 C2 1.367(2)
C1 C6 1.381(2)
C1 H1 0.9300
C2 C3 1.369(2)
C2 H2 0.9300
C3 C4 1.370(3)
C3 H3 0.9300
C4 C5 1.372(2)
C4 H4 0.9300
C5 C6 1.387(2)
C5 H5 0.9300
C6 C7 1.489(2)
C7 C8 1.493(2)
C8 C9 1.312(2)
C8 C10 1.4859(19)
C9 H9A 0.9300
C9 H9B 0.9300
C10 C11 1.357(2)
C10 C15 1.428(2)
C11 C12 1.397(2)
C11 H11 0.9300
C12 C13 1.355(2)
C12 H12 0.9300
C13 C14 1.415(2)
C13 C20 1.502(2)
C14 C19 1.410(2)
C14 C15 1.4233(19)
C15 C16 1.401(2)
C16 C17 1.353(2)
C16 H16 0.9300
C17 C18 1.391(3)
C17 H17 0.9300
C18 C19 1.346(3)
C18 H18 0.9300
C19 H19 0.9300
C20 C21 1.481(2)
C21 C26 1.379(2)
C21 C22 1.387(2)
C22 C23 1.365(2)
C22 H22 0.9300
C23 C24 1.364(3)
C23 H23 0.9300
C24 C25 1.369(2)
C24 H24 0.9300
C25 C26 1.376(2)
C25 H25 0.9300
C26 H26 0.9300

loop_
_geom_torsion_atom_site_label_1
_geom_torsion_atom_site_label_2
_geom_torsion_atom_site_label_3
_geom_torsion_atom_site_label_4
_geom_torsion
C6 C1 C2 C3 -0.7(3)
C1 C2 C3 C4 -0.3(3)
C2 C3 C4 C5 0.8(3)
C3 C4 C5 C6 -0.2(3)
C2 C1 C6 C5 1.2(3)
C2 C1 C6 C7 179.01(16)
C4 C5 C6 C1 -0.7(2)
C4 C5 C6 C7 -178.42(16)
C1 C6 C7 O1 -23.5(2)
C5 C6 C7 O1 154.20(17)
C1 C6 C7 C8 155.07(15)
C5 C6 C7 C8 -27.2(2)
O1 C7 C8 C9 140.50(18)
C6 C7 C8 C9 -38.1(2)
O1 C7 C8 C10 -29.9(2)
C6 C7 C8 C10 151.53(14)
C9 C8 C10 C11 -47.6(2)
C7 C8 C10 C11 122.70(17)
C9 C8 C10 C15 134.39(18)
C7 C8 C10 C15 -55.35(19)
C15 C10 C11 C12 2.3(2)
C8 C10 C11 C12 -175.79(16)
C10 C11 C12 C13 -1.4(3)
C11 C12 C13 C14 -0.2(3)
C11 C12 C13 C20 -177.83(15)
C12 C13 C14 C19 179.24(16)
C20 C13 C14 C19 -3.2(2)
C12 C13 C14 C15 0.8(2)
C20 C13 C14 C15 178.38(14)
C19 C14 C15 C16 2.2(2)
C13 C14 C15 C16 -179.29(14)
C19 C14 C15 C10 -178.38(14)
C13 C14 C15 C10 0.1(2)
C11 C10 C15 C16 177.72(15)
C8 C10 C15 C16 -4.2(2)
C11 C10 C15 C14 -1.6(2)
C8 C10 C15 C14 176.41(13)
C14 C15 C16 C17 -2.3(2)
C10 C15 C16 C17 178.31(16)
C15 C16 C17 C18 0.9(3)
C16 C17 C18 C19 0.6(3)
C17 C18 C19 C14 -0.6(3)
C13 C14 C19 C18 -179.23(17)
C15 C14 C19 C18 -0.8(2)
C12 C13 C20 O2 116.9(2)
C14 C13 C20 O2 -60.7(2)
C12 C13 C20 C21 -63.8(2)
C14 C13 C20 C21 118.63(18)
O2 C20 C21 C26 166.08(19)
C13 C20 C21 C26 -13.2(3)
O2 C20 C21 C22 -10.9(3)
C13 C20 C21 C22 169.76(16)
C26 C21 C22 C23 -0.8(3)
C20 C21 C22 C23 176.33(17)
C21 C22 C23 C24 -0.7(3)
C22 C23 C24 C25 1.4(3)
C23 C24 C25 C26 -0.7(3)
C24 C25 C26 C21 -0.7(3)
C22 C21 C26 C25 1.5(3)
C20 C21 C26 C25 -175.55(17)
